data_4075685
loop_
_publ_author_name
'Lindsell, W. Edward'
'Palmer, Daniel D.'
'Preston, Peter N.'
'Rosair, Georgina M.'
'Jones, Ray V. H.'
'Whitton, Alan J.'

_publ_section_title
;
 Investigations of Benzyl and Aryl Palladium Complexes with Pendant
 Hydroxy Substituents and Their Transformation into Benzolactones on
 Carbonylation
;
_journal_issue 6
_journal_name_full Organometallics
_journal_page_first 1119
_journal_paper_doi 10.1021/om049131p
_journal_volume 24
_journal_year 2005
_chemical_formula_moiety 'C26 H24 Br O P Pd'
_chemical_formula_sum 'C26 H24 Br O P Pd'
_chemical_formula_weight 569.73
_chemical_name_systematic
; 
 ? 
;
_space_group_IT_number 33
_symmetry_cell_setting orthorhombic
_symmetry_space_group_name_Hall 'P 2c -2n'
_symmetry_space_group_name_H-M 'P n a 21'
_atom_sites_solution_hydrogens geom
_atom_sites_solution_primary direct
_atom_sites_solution_secondary difmap
_audit_creation_method SHELXL-97
_cell_angle_alpha 90.00
_cell_angle_beta 90.00
_cell_angle_gamma 90.00
_cell_formula_units_Z 4
_cell_length_a 7.6260(16)
_cell_length_b 28.235(4)
_cell_length_c 10.4316(17)
_cell_measurement_reflns_used 39
_cell_measurement_temperature 160(2)
_cell_measurement_theta_max 14.56
_cell_measurement_theta_min 2.88
_cell_volume 2246.1(7)
_computing_cell_refinement 'Bruker XSCANS'
_computing_data_collection 'Bruker XSCANS'
_computing_data_reduction 'Bruker SHELXTL'
_computing_molecular_graphics 'Bruker SHELXTL'
_computing_publication_material 'Bruker SHELXTL'
_computing_structure_refinement 'SHELXL-97 (Sheldrick, 1997)'
_computing_structure_solution 'SHELXS-97 (Sheldrick, 1990)'
_diffrn_ambient_temperature 160(2)
_diffrn_measured_fraction_theta_full 0.999
_diffrn_measured_fraction_theta_max 0.999
_diffrn_measurement_device_type 'Bruker P4'
_diffrn_measurement_method '\w scans'
_diffrn_radiation_monochromator graphite
_diffrn_radiation_source 'fine-focus sealed tube'
_diffrn_radiation_type MoK\a
_diffrn_radiation_wavelength 0.71073
_diffrn_reflns_av_R_equivalents 0.0577
_diffrn_reflns_av_sigmaI/netI 0.0665
_diffrn_reflns_limit_h_max 9
_diffrn_reflns_limit_h_min -1
_diffrn_reflns_limit_k_max 1
_diffrn_reflns_limit_k_min -33
_diffrn_reflns_limit_l_max 12
_diffrn_reflns_limit_l_min -1
_diffrn_reflns_number 2809
_diffrn_reflns_theta_full 24.99
_diffrn_reflns_theta_max 24.99
_diffrn_reflns_theta_min 2.08
_diffrn_standards_decay_% 0
_diffrn_standards_interval_count 97
_diffrn_standards_number 3
_exptl_absorpt_coefficient_mu 2.692
_exptl_absorpt_correction_T_max 0.9898
_exptl_absorpt_correction_T_min 0.7584
_exptl_absorpt_correction_type psi-scan
_exptl_absorpt_process_details 'North et al., 1968'
_exptl_crystal_colour yellow
_exptl_crystal_density_diffrn 1.685
_exptl_crystal_density_method 'not measured'
_exptl_crystal_description needle
_exptl_crystal_F_000 1136
_exptl_crystal_size_max 0.78
_exptl_crystal_size_mid 0.22
_exptl_crystal_size_min 0.08
_refine_diff_density_max 2.011
_refine_diff_density_min -4.024
_refine_diff_density_rms 0.224
_refine_ls_abs_structure_details 'Flack H D (1983), Acta Cryst. A39, 876-881'
_refine_ls_abs_structure_Flack 0.01(3)
_refine_ls_extinction_method none
_refine_ls_goodness_of_fit_ref 1.069
_refine_ls_hydrogen_treatment mixed
_refine_ls_matrix_type full
_refine_ls_number_parameters 271
_refine_ls_number_reflns 2327
_refine_ls_number_restraints 7
_refine_ls_restrained_S_all 1.067
_refine_ls_R_factor_all 0.0701
_refine_ls_R_factor_gt 0.0613
_refine_ls_shift/su_max 0.000
_refine_ls_shift/su_mean 0.000
_refine_ls_structure_factor_coef Fsqd
_refine_ls_weighting_details 'calc w=1/[\s^2^(Fo^2^)+(0.1229P)^2^+5.6937P] where P=(Fo^2^+2Fc^2^)/3'
_refine_ls_weighting_scheme calc
_refine_ls_wR_factor_gt 0.1661
_refine_ls_wR_factor_ref 0.1732
_reflns_number_gt 2044
_reflns_number_total 2327
_reflns_threshold_expression >2sigma(I)
_cod_data_source_file om049131psi20041109_111226.cif
_cod_data_source_block 3
_cod_depositor_comments
;
The following automatic conversions were performed:

'_symmetry_cell_setting' value 'Orthorhombic' changed to
'orthorhombic' according to
/home/saulius/struct/CIF-dictionaries/cif_core.dic dictionary named
'cif_core.dic' version 2.4.1 from 2010-06-29.

Automatic conversion script
Id: cif_fix_values 1715 2011-07-08 13:25:40Z adriana 
;
_cod_original_cell_volume 2246.2(7)
_cod_original_sg_symbol_H-M Pna2(1)
_cod_database_code 4075685

loop_
_symmetry_equiv_pos_as_xyz
'x, y, z'
'-x, -y, z+1/2'
'x+1/2, -y+1/2, z'
'-x+1/2, y+1/2, z+1/2'

loop_
_atom_site_label
_atom_site_type_symbol
_atom_site_fract_x
_atom_site_fract_y
_atom_site_fract_z
_atom_site_U_iso_or_equiv
_atom_site_adp_type
_atom_site_occupancy
_atom_site_symmetry_multiplicity
_atom_site_calc_flag
_atom_site_refinement_flags
Pd1 Pd 0.54525(12) 0.67264(3) 0.12901(12) 0.0165(3) Uani 1 1 d .
P1 P 0.7140(5) 0.61089(10) 0.0962(3) 0.0171(7) Uani 1 1 d .
Br1 Br 0.64097(18) 0.72340(4) -0.05517(15) 0.0243(4) Uani 1 1 d .
C1 C 0.4311(18) 0.6354(4) 0.2778(15) 0.020(3) Uani 1 1 d U
H1A H 0.3113 0.6255 0.2528 0.024 Uiso 1 1 calc R
H1B H 0.5005 0.6065 0.2955 0.024 Uiso 1 1 calc R
C2 C 0.422(2) 0.6652(5) 0.3955(18) 0.028(4) Uani 1 1 d .
C3 C 0.503(2) 0.6524(5) 0.5085(16) 0.025(3) Uani 1 1 d .
H3 H 0.5670 0.6235 0.5100 0.030 Uiso 1 1 calc R
C4 C 0.496(2) 0.6785(5) 0.618(2) 0.029(3) Uani 1 1 d .
H4 H 0.5580 0.6689 0.6930 0.035 Uiso 1 1 calc R
C5 C 0.394(2) 0.7205(5) 0.6172(18) 0.031(4) Uani 1 1 d .
H5 H 0.3786 0.7384 0.6934 0.037 Uiso 1 1 calc R
C6 C 0.3163(19) 0.7350(5) 0.5034(17) 0.024(3) Uani 1 1 d .
H6 H 0.2562 0.7645 0.5006 0.029 Uiso 1 1 calc R
C7 C 0.3247(19) 0.7075(5) 0.3947(16) 0.025(3) Uani 1 1 d .
C8 C 0.232(2) 0.7230(5) 0.2716(15) 0.027(3) Uani 1 1 d .
H8A H 0.1437 0.6991 0.2464 0.032 Uiso 1 1 calc R
H8B H 0.1722 0.7537 0.2851 0.032 Uiso 1 1 calc R
O8 O 0.3646(12) 0.7276(3) 0.1721(11) 0.026(2) Uani 1 1 d .
H8 H 0.3194 0.7398 0.1065 0.031 Uiso 1 1 calc R
C111 C 0.8626(18) 0.6128(4) -0.0408(16) 0.020(3) Uani 1 1 d .
C112 C 0.993(2) 0.6471(5) -0.040(2) 0.030(4) Uani 1 1 d .
H112 H 1.0010 0.6686 0.0295 0.037 Uiso 1 1 calc R
C113 C 1.1132(19) 0.6502(5) -0.1414(15) 0.023(3) Uani 1 1 d .
H113 H 1.1995 0.6745 -0.1428 0.027 Uiso 1 1 calc R
C114 C 1.104(2) 0.6175(5) -0.2385(18) 0.033(4) Uani 1 1 d .
H114 H 1.1888 0.6182 -0.3049 0.039 Uiso 1 1 calc R
C115 C 0.973(2) 0.5838(6) -0.2419(17) 0.032(4) Uani 1 1 d .
H115 H 0.9665 0.5623 -0.3118 0.039 Uiso 1 1 calc R
C116 C 0.851(2) 0.5813(5) -0.1413(15) 0.028(3) Uani 1 1 d .
H116 H 0.7605 0.5581 -0.1427 0.033 Uiso 1 1 calc R
C121 C 0.5798(17) 0.5588(4) 0.0697(15) 0.019(3) Uani 1 1 d .
C122 C 0.6033(16) 0.5152(4) 0.1337(18) 0.023(3) Uani 1 1 d .
H122 H 0.6985 0.5108 0.1912 0.027 Uiso 1 1 calc R
C123 C 0.4827(18) 0.4782(4) 0.1107(17) 0.027(4) Uani 1 1 d .
H123 H 0.4943 0.4492 0.1562 0.033 Uiso 1 1 calc R
C124 C 0.350(2) 0.4834(5) 0.0244(16) 0.028(3) Uani 1 1 d .
H124 H 0.2764 0.4572 0.0048 0.033 Uiso 1 1 calc R
C125 C 0.3215(19) 0.5269(5) -0.0351(15) 0.027(3) Uani 1 1 d .
H125 H 0.2233 0.5312 -0.0899 0.032 Uiso 1 1 calc R
C126 C 0.4371(18) 0.5637(5) -0.0139(15) 0.023(3) Uani 1 1 d .
H126 H 0.4195 0.5930 -0.0568 0.028 Uiso 1 1 calc R
C131 C 0.8652(19) 0.5969(4) 0.2264(15) 0.021(3) Uani 1 1 d .
C132 C 0.9869(17) 0.5593(5) 0.2141(16) 0.020(3) Uani 1 1 d .
H132 H 0.9883 0.5407 0.1381 0.024 Uiso 1 1 calc R
C133 C 1.102(2) 0.5494(5) 0.3108(19) 0.033(4) Uani 1 1 d .
H133 H 1.1796 0.5231 0.3045 0.039 Uiso 1 1 calc R
C134 C 1.1051(19) 0.5789(5) 0.4203(15) 0.025(3) Uani 1 1 d .
H134 H 1.1843 0.5726 0.4884 0.031 Uiso 1 1 calc R
C135 C 0.9906(19) 0.6175(5) 0.4276(17) 0.028(3) Uani 1 1 d .
H135 H 0.9947 0.6379 0.5000 0.034 Uiso 1 1 calc R
C136 C 0.874(2) 0.6261(5) 0.3323(14) 0.022(3) Uani 1 1 d .
H136 H 0.7974 0.6525 0.3385 0.026 Uiso 1 1 calc R

loop_
_atom_site_aniso_label
_atom_site_aniso_U_11
_atom_site_aniso_U_22
_atom_site_aniso_U_33
_atom_site_aniso_U_23
_atom_site_aniso_U_13
_atom_site_aniso_U_12
Pd1 0.0204(5) 0.0110(4) 0.0180(5) -0.0004(5) -0.0002(5) 0.0003(4)
P1 0.0217(15) 0.0118(13) 0.0178(18) -0.0012(12) -0.0019(15) -0.0014(13)
Br1 0.0317(7) 0.0200(6) 0.0213(6) 0.0039(6) -0.0012(7) -0.0016(6)
C1 0.021(7) 0.011(6) 0.028(8) -0.004(6) 0.022(7) 0.001(5)
C2 0.024(7) 0.020(7) 0.039(10) 0.016(7) 0.017(8) 0.001(6)
C3 0.029(8) 0.022(7) 0.024(8) 0.010(6) 0.010(7) -0.006(6)
C4 0.034(7) 0.029(7) 0.024(9) 0.007(8) 0.003(10) -0.002(6)
C5 0.036(8) 0.034(8) 0.022(8) -0.005(7) 0.013(8) -0.007(6)
C6 0.024(7) 0.011(6) 0.037(9) -0.005(6) 0.007(7) 0.008(6)
C7 0.020(7) 0.016(6) 0.041(9) -0.006(7) 0.010(7) -0.003(6)
C8 0.037(9) 0.019(6) 0.024(8) -0.005(6) -0.002(7) 0.006(6)
O8 0.026(5) 0.026(5) 0.025(6) 0.002(4) -0.005(5) 0.009(4)
C111 0.021(6) 0.014(6) 0.025(8) 0.006(6) -0.004(7) 0.006(5)
C112 0.030(7) 0.018(6) 0.043(10) -0.006(7) 0.008(8) 0.005(6)
C113 0.024(7) 0.021(7) 0.023(8) -0.001(6) 0.013(7) -0.009(6)
C114 0.035(9) 0.027(8) 0.036(10) 0.004(7) -0.004(8) -0.005(7)
C115 0.028(8) 0.038(8) 0.030(9) -0.013(8) 0.005(7) -0.003(7)
C116 0.041(9) 0.021(7) 0.022(8) -0.009(6) -0.001(7) -0.003(7)
C121 0.018(6) 0.007(5) 0.032(8) -0.006(6) 0.020(7) 0.001(5)
C122 0.015(5) 0.030(6) 0.022(7) -0.005(8) -0.002(8) 0.005(5)
C123 0.031(7) 0.018(6) 0.032(10) 0.004(7) 0.012(8) -0.008(6)
C124 0.032(8) 0.016(6) 0.035(9) -0.010(7) -0.003(7) -0.009(6)
C125 0.024(7) 0.032(7) 0.024(9) -0.007(7) 0.001(7) 0.001(6)
C126 0.027(7) 0.020(7) 0.022(8) -0.004(6) 0.002(6) -0.007(6)
C131 0.028(8) 0.011(6) 0.024(7) -0.002(6) -0.014(7) -0.010(6)
C132 0.015(6) 0.015(6) 0.030(8) 0.001(6) -0.002(7) -0.007(5)
C133 0.024(8) 0.032(8) 0.041(10) 0.012(8) -0.003(8) 0.002(7)
C134 0.022(7) 0.032(7) 0.023(8) 0.007(7) -0.002(7) -0.008(6)
C135 0.024(7) 0.029(7) 0.030(9) -0.003(7) -0.004(7) -0.005(6)
C136 0.027(8) 0.023(7) 0.017(7) -0.007(6) 0.009(7) -0.003(6)

loop_
_atom_type_symbol
_atom_type_description
_atom_type_scat_dispersion_real
_atom_type_scat_dispersion_imag
_atom_type_scat_source
C C 0.0033 0.0016 'International Tables Vol C Tables 4.2.6.8 and 6.1.1.4'
H H 0.0000 0.0000 'International Tables Vol C Tables 4.2.6.8 and 6.1.1.4'
O O 0.0106 0.0060 'International Tables Vol C Tables 4.2.6.8 and 6.1.1.4'
P P 0.1023 0.0942 'International Tables Vol C Tables 4.2.6.8 and 6.1.1.4'
Br Br -0.2901 2.4595 'International Tables Vol C Tables 4.2.6.8 and 6.1.1.4'
Pd Pd -0.9988 1.0072 'International Tables Vol C Tables 4.2.6.8 and 6.1.1.4'

loop_
_geom_angle_atom_site_label_1
_geom_angle_atom_site_label_2
_geom_angle_atom_site_label_3
_geom_angle
C1 Pd1 O8 86.6(5)
C1 Pd1 P1 87.7(4)
O8 Pd1 P1 174.0(3)
C1 Pd1 Br1 171.7(4)
O8 Pd1 Br1 86.2(3)
P1 Pd1 Br1 99.44(10)
C121 P1 C111 104.8(6)
C121 P1 C131 107.1(6)
C111 P1 C131 101.4(7)
C121 P1 Pd1 109.7(4)
C111 P1 Pd1 117.6(4)
C131 P1 Pd1 115.3(5)
C2 C1 Pd1 110.5(9)
C2 C1 H1A 109.6
Pd1 C1 H1A 109.6
C2 C1 H1B 109.6
Pd1 C1 H1B 109.6
H1A C1 H1B 108.1
C3 C2 C7 117.7(16)
C3 C2 C1 122.5(13)
C7 C2 C1 119.9(16)
C4 C3 C2 124.1(14)
C4 C3 H3 118.0
C2 C3 H3 118.0
C3 C4 C5 117.7(18)
C3 C4 H4 121.1
C5 C4 H4 121.1
C6 C5 C4 119.2(16)
C6 C5 H5 120.4
C4 C5 H5 120.4
C7 C6 C5 121.3(12)
C7 C6 H6 119.4
C5 C6 H6 119.4
C6 C7 C2 119.9(16)
C6 C7 C8 120.7(12)
C2 C7 C8 119.4(15)
O8 C8 C7 107.8(12)
O8 C8 H8A 110.1
C7 C8 H8A 110.1
O8 C8 H8B 110.1
C7 C8 H8B 110.1
H8A C8 H8B 108.5
C8 O8 Pd1 122.4(8)
C8 O8 H8 109.5
Pd1 O8 H8 113.2
C116 C111 C112 120.0(15)
C116 C111 P1 122.4(11)
C112 C111 P1 117.5(12)
C111 C112 C113 120.7(15)
C111 C112 H112 119.7
C113 C112 H112 119.7
C114 C113 C112 118.6(14)
C114 C113 H113 120.7
C112 C113 H113 120.7
C113 C114 C115 121.6(16)
C113 C114 H114 119.2
C115 C114 H114 119.2
C114 C115 C116 119.6(16)
C114 C115 H115 120.2
C116 C115 H115 120.2
C111 C116 C115 119.4(14)
C111 C116 H116 120.3
C115 C116 H116 120.3
C126 C121 C122 118.7(12)
C126 C121 P1 116.9(10)
C122 C121 P1 124.3(11)
C121 C122 C123 118.8(14)
C121 C122 H122 120.6
C123 C122 H122 120.6
C124 C123 C122 121.1(14)
C124 C123 H123 119.4
C122 C123 H123 119.4
C123 C124 C125 120.3(13)
C123 C124 H124 119.9
C125 C124 H124 119.9
C126 C125 C124 119.5(14)
C126 C125 H125 120.2
C124 C125 H125 120.2
C125 C126 C121 121.4(13)
C125 C126 H126 119.3
C121 C126 H126 119.3
C136 C131 C132 119.2(14)
C136 C131 P1 119.8(11)
C132 C131 P1 120.7(11)
C133 C132 C131 120.6(15)
C133 C132 H132 119.7
C131 C132 H132 119.7
C132 C133 C134 118.9(14)
C132 C133 H133 120.5
C134 C133 H133 120.5
C135 C134 C133 119.7(14)
C135 C134 H134 120.2
C133 C134 H134 120.2
C136 C135 C134 120.6(15)
C136 C135 H135 119.7
C134 C135 H135 119.7
C135 C136 C131 120.7(14)
C135 C136 H136 119.6
C131 C136 H136 119.6

loop_
_geom_bond_atom_site_label_1
_geom_bond_atom_site_label_2
_geom_bond_distance
Pd1 C1 2.067(13)
Pd1 O8 2.123(9)
Pd1 P1 2.194(3)
Pd1 Br1 2.5056(18)
P1 C121 1.814(13)
P1 C111 1.825(16)
P1 C131 1.825(15)
C1 C2 1.49(2)
C1 H1A 0.9900
C1 H1B 0.9900
C2 C3 1.38(2)
C2 C7 1.41(2)
C3 C4 1.36(3)
C3 H3 0.9500
C4 C5 1.42(2)
C4 H4 0.9500
C5 C6 1.39(3)
C5 H5 0.9500
C6 C7 1.38(2)
C6 H6 0.9500
C7 C8 1.53(2)
C8 O8 1.454(19)
C8 H8A 0.9900
C8 H8B 0.9900
O8 H8 0.8400
C111 C116 1.38(2)
C111 C112 1.39(2)
C112 C113 1.40(2)
C112 H112 0.9500
C113 C114 1.37(2)
C113 H113 0.9500
C114 C115 1.38(2)
C114 H114 0.9500
C115 C116 1.41(2)
C115 H115 0.9500
C116 H116 0.9500
C121 C126 1.40(2)
C121 C122 1.412(19)
C122 C123 1.412(18)
C122 H122 0.9500
C123 C124 1.36(2)
C123 H123 0.9500
C124 C125 1.39(2)
C124 H124 0.9500
C125 C126 1.38(2)
C125 H125 0.9500
C126 H126 0.9500
C131 C136 1.38(2)
C131 C132 1.42(2)
C132 C133 1.37(2)
C132 H132 0.9500
C133 C134 1.41(2)
C133 H133 0.9500
C134 C135 1.40(2)
C134 H134 0.9500
C135 C136 1.36(2)
C135 H135 0.9500
C136 H136 0.9500

loop_
_geom_hbond_atom_site_label_D
_geom_hbond_atom_site_label_H
_geom_hbond_atom_site_label_A
_geom_hbond_distance_DH
_geom_hbond_distance_HA
_geom_hbond_distance_DA
_geom_hbond_angle_DHA
_geom_hbond_site_symmetry_A
O8 H8 Br1 0.84 2.40 3.232(10) 168.9 3_465
